data_4507121
loop_
_publ_author_name
'Murata, Tsuyoshi'
'Miyazaki, Eigo'
'Nakasuji, Kazuhiro'
'Morita, Yasushi'

_publ_section_title
;
 Nucleobase-Functionalized 1,6-Dithiapyrene-Type Electron-Donors:
 Supramolecular Assemblies by Complementary Hydrogen-Bonds and \p-Stacks
;
_journal_issue 11
_journal_name_full 'Crystal Growth &amp; Design'
_journal_page_first 5815
_journal_paper_doi 10.1021/cg301414s
_journal_volume 12
_journal_year 2012
_chemical_formula_sum 'C22 H18 N2 O2 S2'
_chemical_formula_weight 406.50
_chemical_name_common DTPY-buU
_chemical_name_systematic
; 
 ? 
;
_space_group_IT_number 2
_symmetry_cell_setting triclinic
_symmetry_space_group_name_Hall '-P 1'
_symmetry_space_group_name_H-M 'P -1'
_atom_sites_solution_hydrogens geom
_atom_sites_solution_primary direct
_atom_sites_solution_secondary difmap
_audit_creation_method SHELXL-97
_cell_angle_alpha 92.751(6)
_cell_angle_beta 109.419(8)
_cell_angle_gamma 106.704(7)
_cell_formula_units_Z 4
_cell_length_a 12.2288(2)
_cell_length_b 12.4347(3)
_cell_length_c 13.5116(10)
_cell_measurement_reflns_used 15398
_cell_measurement_temperature 150(2)
_cell_measurement_theta_max 68.28
_cell_measurement_theta_min 3.52
_cell_volume 1832.4(2)
_computing_cell_refinement 'RAPID AUTO'
_computing_data_collection 'RAPID AUTO (Rigaku, ????)'
_computing_data_reduction 'RAPID AUTO'
_computing_molecular_graphics 'CrystalStructure 4.0 (Rigaku, 2010)'
_computing_structure_refinement 'SHELXL97 (Sheldrick, 2008)'
_computing_structure_solution 'SHELXS97 (Sheldrick, 2008)'
_diffrn_ambient_temperature 150(2)
_diffrn_detector_area_resol_mean 10.000
_diffrn_measured_fraction_theta_full 0.972
_diffrn_measured_fraction_theta_max 0.972
_diffrn_measurement_device_type 'Rigaku R-AXIS RAPID 191R'
_diffrn_measurement_method \w
_diffrn_radiation_monochromator graphite
_diffrn_radiation_source 'fine-focus sealed tube'
_diffrn_radiation_type CuK\a
_diffrn_radiation_wavelength 1.54187
_diffrn_reflns_av_R_equivalents 0.0569
_diffrn_reflns_av_sigmaI/netI 6.1162
_diffrn_reflns_limit_h_max 14
_diffrn_reflns_limit_h_min -14
_diffrn_reflns_limit_k_max 14
_diffrn_reflns_limit_k_min -14
_diffrn_reflns_limit_l_max 16
_diffrn_reflns_limit_l_min -16
_diffrn_reflns_number 17980
_diffrn_reflns_theta_full 68.22
_diffrn_reflns_theta_max 68.22
_diffrn_reflns_theta_min 3.51
_exptl_absorpt_coefficient_mu 2.812
_exptl_absorpt_correction_T_max 0.8722
_exptl_absorpt_correction_T_min 0.6031
_exptl_absorpt_correction_type empirical
_exptl_absorpt_process_details '(Higashi, 2009)'
_exptl_crystal_colour brown
_exptl_crystal_density_diffrn 1.474
_exptl_crystal_density_method 'not measured'
_exptl_crystal_description platelet
_exptl_crystal_F_000 848
_exptl_crystal_size_max 0.20
_exptl_crystal_size_mid 0.20
_exptl_crystal_size_min 0.05
_refine_diff_density_max 0.513
_refine_diff_density_min -0.427
_refine_diff_density_rms 0.113
_refine_ls_extinction_method none
_refine_ls_goodness_of_fit_ref 0.983
_refine_ls_hydrogen_treatment constr
_refine_ls_matrix_type full
_refine_ls_number_parameters 532
_refine_ls_number_reflns 6509
_refine_ls_number_restraints 0
_refine_ls_restrained_S_all 0.983
_refine_ls_R_factor_all 0.2838
_refine_ls_R_factor_gt 0.0818
_refine_ls_shift/su_max 0.000
_refine_ls_shift/su_mean 0.000
_refine_ls_structure_factor_coef Fsqd
_refine_ls_weighting_details 'calc w=1/[\s^2^(Fo^2^)+(0.1537P)^2^+0.0000P] where P=(Fo^2^+2Fc^2^)/3'
_refine_ls_weighting_scheme calc
_refine_ls_wR_factor_gt 0.2358
_refine_ls_wR_factor_ref 0.2648
_reflns_number_gt 3233
_reflns_number_total 6509
_reflns_threshold_expression >2sigma(I)
_cod_data_source_file cg301414s_si_002.cif
_cod_data_source_block 1a
_cod_original_cell_volume 1832.36(14)
_cod_database_code 4507121

loop_
_symmetry_equiv_pos_as_xyz
'x, y, z'
'-x, -y, -z'

loop_
_atom_site_label
_atom_site_type_symbol
_atom_site_fract_x
_atom_site_fract_y
_atom_site_fract_z
_atom_site_U_iso_or_equiv
_atom_site_adp_type
_atom_site_occupancy
_atom_site_symmetry_multiplicity
_atom_site_calc_flag
_atom_site_refinement_flags
S1 S 0.42964(13) 0.29152(13) 0.05110(11) 0.0542(5) Uani 1 1 d .
S2 S 0.94172(14) 0.61744(14) -0.03271(13) 0.0581(5) Uani 1 1 d .
S3 S 0.48082(13) 0.05871(13) 0.32566(12) 0.0559(5) Uani 1 1 d .
S4 S 0.06866(14) -0.09892(14) 0.57874(13) 0.0592(5) Uani 1 1 d .
O1 O 0.5346(3) 0.5056(3) 0.3860(3) 0.0535(10) Uani 1 1 d .
O2 O 0.1685(4) 0.2949(4) 0.3921(3) 0.0629(12) Uani 1 1 d .
O3 O 0.7128(3) 0.4031(3) 0.5568(3) 0.0522(10) Uani 1 1 d .
O4 O 0.9581(3) 0.4606(3) 0.3634(3) 0.0563(11) Uani 1 1 d .
N1 N 0.2153(4) 0.2507(4) 0.2483(4) 0.0484(12) Uani 1 1 d .
N2 N 0.3533(4) 0.3945(4) 0.3861(4) 0.0469(12) Uani 1 1 d .
H2 H 0.3734 0.4321 0.4498 0.056 Uiso 1 1 calc R
N3 N 0.7792(4) 0.3124(4) 0.2978(3) 0.0442(12) Uani 1 1 d .
N4 N 0.8252(4) 0.4313(4) 0.4529(4) 0.0509(13) Uani 1 1 d .
H4 H 0.8721 0.4952 0.4963 0.061 Uiso 1 1 calc R
C1 C 0.4843(5) 0.3870(5) 0.1709(4) 0.0414(13) Uani 1 1 d .
C2 C 0.5911(5) 0.4731(5) 0.1984(4) 0.0461(14) Uani 1 1 d .
H2A H 0.6165 0.5212 0.2641 0.055 Uiso 1 1 calc R
C3 C 0.6707(5) 0.4994(5) 0.1384(4) 0.0422(13) Uani 1 1 d .
C4 C 0.6420(5) 0.4405(5) 0.0349(4) 0.0423(13) Uani 1 1 d .
C5 C 0.5315(5) 0.3458(5) -0.0139(4) 0.0446(14) Uani 1 1 d .
C6 C 0.5032(5) 0.2920(5) -0.1140(4) 0.0496(15) Uani 1 1 d .
H6 H 0.4297 0.2298 -0.1460 0.059 Uiso 1 1 calc R
C7 C 0.5805(5) 0.3275(5) -0.1690(4) 0.0530(15) Uani 1 1 d .
H7 H 0.5582 0.2889 -0.2386 0.064 Uiso 1 1 calc R
C8 C 0.6884(5) 0.4164(5) -0.1274(4) 0.0461(14) Uani 1 1 d .
C9 C 0.7212(5) 0.4736(5) -0.0234(4) 0.0429(13) Uani 1 1 d .
C10 C 0.8342(5) 0.5668(5) 0.0278(4) 0.0458(14) Uani 1 1 d .
C11 C 0.8609(5) 0.6207(5) 0.1284(5) 0.0531(16) Uani 1 1 d .
H11 H 0.9360 0.6807 0.1620 0.064 Uiso 1 1 calc R
C12 C 0.7814(5) 0.5895(5) 0.1811(4) 0.0490(14) Uani 1 1 d .
H12 H 0.8020 0.6306 0.2494 0.059 Uiso 1 1 calc R
C13 C 0.8732(6) 0.5319(5) -0.1576(5) 0.0580(16) Uani 1 1 d .
H13 H 0.9160 0.5447 -0.2054 0.070 Uiso 1 1 calc R
C14 C 0.7639(6) 0.4492(5) -0.1908(5) 0.0542(16) Uani 1 1 d .
H14 H 0.7341 0.4092 -0.2611 0.065 Uiso 1 1 calc R
C15 C 0.4051(5) 0.3619(5) 0.2331(4) 0.0439(13) Uani 1 1 d .
C16 C 0.2946(5) 0.2777(5) 0.1964(4) 0.0480(14) Uani 1 1 d .
H16 H 0.2711 0.2343 0.1285 0.058 Uiso 1 1 calc R
C17 C 0.4392(5) 0.4262(5) 0.3387(4) 0.0433(13) Uani 1 1 d .
C18 C 0.2392(5) 0.3107(5) 0.3463(5) 0.0483(14) Uani 1 1 d .
C19 C 0.5383(5) 0.1890(4) 0.4115(4) 0.0409(13) Uani 1 1 d .
C20 C 0.4885(5) 0.2097(5) 0.4823(4) 0.0447(14) Uani 1 1 d .
H20 H 0.5248 0.2825 0.5254 0.054 Uiso 1 1 calc R
C21 C 0.3847(5) 0.1318(5) 0.4997(4) 0.0453(14) Uani 1 1 d .
C22 C 0.3257(5) 0.0186(5) 0.4417(4) 0.0440(13) Uani 1 1 d .
C23 C 0.3612(5) -0.0223(5) 0.3626(4) 0.0467(14) Uani 1 1 d .
C24 C 0.3006(5) -0.1297(5) 0.3042(4) 0.0497(15) Uani 1 1 d .
H24 H 0.3253 -0.1546 0.2500 0.060 Uiso 1 1 calc R
C25 C 0.2018(5) -0.2024(5) 0.3252(4) 0.0496(15) Uani 1 1 d .
H25 H 0.1605 -0.2764 0.2846 0.060 Uiso 1 1 calc R
C26 C 0.1639(5) -0.1693(5) 0.4023(4) 0.0446(14) Uani 1 1 d .
C27 C 0.2241(5) -0.0568(5) 0.4621(4) 0.0440(14) Uani 1 1 d .
C28 C 0.1875(5) -0.0154(5) 0.5421(4) 0.0465(14) Uani 1 1 d .
C29 C 0.2429(5) 0.0951(5) 0.5936(5) 0.0528(15) Uani 1 1 d .
H29 H 0.2157 0.1226 0.6449 0.063 Uiso 1 1 calc R
C30 C 0.3402(5) 0.1674(5) 0.5702(4) 0.0512(15) Uani 1 1 d .
H30 H 0.3760 0.2440 0.6051 0.061 Uiso 1 1 calc R
C31 C 0.0142(5) -0.2234(5) 0.4911(5) 0.0573(16) Uani 1 1 d .
H31 H -0.0550 -0.2803 0.4944 0.069 Uiso 1 1 calc R
C32 C 0.0590(5) -0.2477(5) 0.4193(4) 0.0496(15) Uani 1 1 d .
H32 H 0.0209 -0.3206 0.3763 0.060 Uiso 1 1 calc R
C33 C 0.6461(4) 0.2685(5) 0.3983(4) 0.0431(13) Uani 1 1 d .
C34 C 0.6789(5) 0.2478(5) 0.3151(4) 0.0457(14) Uani 1 1 d .
H34 H 0.6272 0.1820 0.2641 0.055 Uiso 1 1 calc R
C35 C 0.7247(5) 0.3705(5) 0.4766(4) 0.0444(13) Uani 1 1 d .
C36 C 0.8611(5) 0.4060(5) 0.3722(4) 0.0476(14) Uani 1 1 d .
C37 C 0.0947(5) 0.1611(5) 0.1962(5) 0.0521(15) Uani 1 1 d .
C38 C 0.0969(13) 0.0585(14) 0.2425(14) 0.053(4) Uani 0.40 1 d P
C39 C -0.0387(17) -0.0379(16) 0.1996(15) 0.068(6) Uani 0.40 1 d P
C40 C -0.066(3) -0.082(2) 0.0806(18) 0.103(10) Uani 0.40 1 d P
C41 C 0.8138(5) 0.2837(5) 0.2079(4) 0.0479(14) Uani 1 1 d .
H41A H 0.8945 0.2718 0.2361 0.057 Uiso 1 1 calc R
H41B H 0.8229 0.3491 0.1687 0.057 Uiso 1 1 calc R
C42 C 0.7225(5) 0.1789(5) 0.1310(4) 0.0504(15) Uani 1 1 d .
H42A H 0.6403 0.1879 0.1064 0.060 Uiso 1 1 calc R
H42B H 0.7184 0.1119 0.1680 0.060 Uiso 1 1 calc R
C43 C 0.7575(5) 0.1585(5) 0.0352(5) 0.0545(16) Uani 1 1 d .
H43A H 0.8417 0.1540 0.0601 0.065 Uiso 1 1 calc R
H43B H 0.7571 0.2236 -0.0041 0.065 Uiso 1 1 calc R
C44 C 0.6697(6) 0.0490(6) -0.0396(5) 0.076(2) Uani 1 1 d .
H44A H 0.5864 0.0533 -0.0649 0.091 Uiso 1 1 calc R
H44B H 0.6718 -0.0160 -0.0015 0.091 Uiso 1 1 calc R
H44C H 0.6946 0.0393 -0.1005 0.091 Uiso 1 1 calc R
C45 C 0.1112(10) 0.0394(9) 0.1886(9) 0.052(3) Uani 0.60 1 d P
C46 C -0.0160(12) -0.0541(11) 0.1251(10) 0.055(3) Uani 0.60 1 d P
C47 C -0.1044(11) -0.0801(11) 0.1815(10) 0.063(3) Uani 0.60 1 d P

loop_
_atom_site_aniso_label
_atom_site_aniso_U_11
_atom_site_aniso_U_22
_atom_site_aniso_U_33
_atom_site_aniso_U_23
_atom_site_aniso_U_13
_atom_site_aniso_U_12
S1 0.0493(8) 0.0526(10) 0.0478(8) -0.0111(7) 0.0228(7) -0.0057(7)
S2 0.0547(9) 0.0629(11) 0.0598(9) 0.0138(8) 0.0314(7) 0.0105(7)
S3 0.0521(8) 0.0511(9) 0.0527(8) -0.0107(7) 0.0272(7) -0.0073(7)
S4 0.0558(9) 0.0623(11) 0.0590(9) 0.0078(8) 0.0324(7) 0.0050(7)
O1 0.053(2) 0.055(2) 0.039(2) -0.0051(19) 0.0187(17) -0.0024(19)
O2 0.058(2) 0.065(3) 0.066(3) 0.006(2) 0.036(2) 0.004(2)
O3 0.054(2) 0.048(2) 0.044(2) -0.0077(19) 0.0199(18) 0.0010(18)
O4 0.046(2) 0.057(3) 0.050(2) -0.004(2) 0.0172(18) -0.0058(19)
N1 0.041(2) 0.053(3) 0.045(3) -0.001(2) 0.019(2) 0.003(2)
N2 0.048(2) 0.047(3) 0.045(2) 0.002(2) 0.026(2) 0.004(2)
N3 0.041(2) 0.041(3) 0.041(2) -0.003(2) 0.0161(19) -0.002(2)
N4 0.049(3) 0.044(3) 0.041(2) -0.007(2) 0.014(2) -0.007(2)
C1 0.042(3) 0.039(3) 0.035(3) -0.002(2) 0.012(2) 0.005(2)
C2 0.045(3) 0.053(4) 0.034(3) 0.003(3) 0.015(2) 0.007(3)
C3 0.041(3) 0.040(3) 0.039(3) 0.003(2) 0.015(2) 0.003(2)
C4 0.042(3) 0.041(3) 0.040(3) 0.004(3) 0.013(2) 0.010(2)
C5 0.043(3) 0.042(3) 0.043(3) -0.001(3) 0.016(2) 0.006(2)
C6 0.050(3) 0.050(4) 0.039(3) -0.009(3) 0.012(2) 0.009(3)
C7 0.059(4) 0.060(4) 0.039(3) -0.004(3) 0.018(3) 0.020(3)
C8 0.050(3) 0.050(4) 0.045(3) 0.010(3) 0.020(3) 0.021(3)
C9 0.047(3) 0.042(3) 0.041(3) 0.008(3) 0.017(2) 0.016(3)
C10 0.042(3) 0.054(4) 0.044(3) 0.012(3) 0.020(2) 0.014(3)
C11 0.044(3) 0.049(4) 0.055(3) 0.004(3) 0.018(3) -0.002(3)
C12 0.047(3) 0.047(4) 0.041(3) -0.005(3) 0.014(2) 0.002(3)
C13 0.068(4) 0.068(4) 0.052(3) 0.017(3) 0.040(3) 0.020(3)
C14 0.068(4) 0.058(4) 0.045(3) 0.008(3) 0.026(3) 0.027(3)
C15 0.039(3) 0.047(3) 0.041(3) 0.004(3) 0.016(2) 0.006(2)
C16 0.046(3) 0.053(4) 0.044(3) 0.005(3) 0.020(3) 0.011(3)
C17 0.050(3) 0.041(3) 0.041(3) 0.008(3) 0.020(2) 0.013(3)
C18 0.052(3) 0.046(4) 0.049(3) 0.013(3) 0.022(3) 0.013(3)
C19 0.044(3) 0.031(3) 0.036(3) 0.007(2) 0.011(2) 0.000(2)
C20 0.044(3) 0.041(3) 0.039(3) -0.007(2) 0.012(2) 0.002(2)
C21 0.040(3) 0.053(4) 0.035(3) 0.006(3) 0.010(2) 0.007(3)
C22 0.037(3) 0.048(4) 0.039(3) 0.009(3) 0.008(2) 0.009(2)
C23 0.038(3) 0.050(4) 0.042(3) 0.006(3) 0.007(2) 0.007(3)
C24 0.041(3) 0.051(4) 0.048(3) 0.000(3) 0.015(3) 0.004(3)
C25 0.045(3) 0.042(3) 0.049(3) 0.003(3) 0.011(3) 0.003(3)
C26 0.036(3) 0.048(4) 0.042(3) 0.010(3) 0.009(2) 0.006(2)
C27 0.040(3) 0.048(4) 0.039(3) 0.012(3) 0.011(2) 0.010(3)
C28 0.042(3) 0.054(4) 0.040(3) 0.014(3) 0.013(2) 0.011(3)
C29 0.048(3) 0.060(4) 0.049(3) -0.001(3) 0.026(3) 0.007(3)
C30 0.048(3) 0.052(4) 0.047(3) 0.003(3) 0.017(3) 0.007(3)
C31 0.045(3) 0.054(4) 0.062(4) 0.011(3) 0.018(3) -0.001(3)
C32 0.045(3) 0.045(3) 0.047(3) 0.005(3) 0.016(3) -0.002(3)
C33 0.036(3) 0.042(3) 0.044(3) 0.002(3) 0.011(2) 0.006(2)
C34 0.041(3) 0.042(3) 0.038(3) -0.005(3) 0.009(2) -0.002(2)
C35 0.046(3) 0.038(3) 0.046(3) 0.007(3) 0.019(2) 0.007(2)
C36 0.042(3) 0.044(4) 0.046(3) 0.002(3) 0.012(2) 0.003(3)
C37 0.042(3) 0.041(4) 0.061(4) 0.014(3) 0.015(3) -0.001(3)
C38 0.031(7) 0.049(11) 0.064(11) -0.001(9) 0.015(8) -0.005(6)
C39 0.052(10) 0.060(12) 0.067(12) -0.022(10) 0.020(10) -0.010(9)
C40 0.13(2) 0.085(17) 0.054(15) -0.041(13) 0.004(13) 0.021(16)
C41 0.045(3) 0.047(4) 0.047(3) 0.002(3) 0.020(3) 0.005(3)
C42 0.051(3) 0.049(4) 0.042(3) 0.000(3) 0.013(3) 0.007(3)
C43 0.049(3) 0.056(4) 0.049(3) -0.001(3) 0.016(3) 0.007(3)
C44 0.079(4) 0.077(5) 0.055(4) -0.012(4) 0.024(3) 0.003(4)
C45 0.062(7) 0.040(6) 0.056(6) 0.002(5) 0.035(6) 0.005(5)
C46 0.070(8) 0.047(8) 0.040(7) 0.002(6) 0.022(6) 0.006(6)
C47 0.049(6) 0.060(8) 0.063(7) 0.000(6) 0.021(6) -0.006(6)

loop_
_atom_type_symbol
_atom_type_description
_atom_type_scat_dispersion_real
_atom_type_scat_dispersion_imag
_atom_type_scat_source
C C 0.0181 0.0091 'International Tables Vol C Tables 4.2.6.8 and 6.1.1.4'
H H 0.0000 0.0000 'International Tables Vol C Tables 4.2.6.8 and 6.1.1.4'
N N 0.0311 0.0180 'International Tables Vol C Tables 4.2.6.8 and 6.1.1.4'
O O 0.0492 0.0322 'International Tables Vol C Tables 4.2.6.8 and 6.1.1.4'
S S 0.3331 0.5567 'International Tables Vol C Tables 4.2.6.8 and 6.1.1.4'

loop_
_geom_angle_atom_site_label_1
_geom_angle_atom_site_label_2
_geom_angle_atom_site_label_3
_geom_angle
C5 S1 C1 105.3(2)
C13 S2 C10 102.8(3)
C19 S3 C23 103.7(3)
C31 S4 C28 102.6(3)
C16 N1 C18 121.8(5)
C16 N1 C37 119.8(5)
C18 N1 C37 118.2(5)
C17 N2 C18 128.3(5)
C17 N2 H2 115.8
C18 N2 H2 115.8
C34 N3 C36 119.5(5)
C34 N3 C41 123.9(4)
C36 N3 C41 116.3(4)
C36 N4 C35 129.1(4)
C36 N4 H4 115.4
C35 N4 H4 115.4
C2 C1 C15 125.9(5)
C2 C1 S1 120.3(4)
C15 C1 S1 113.8(4)
C1 C2 C3 126.8(5)
C1 C2 H2A 116.6
C3 C2 H2A 116.6
C12 C3 C4 117.1(5)
C12 C3 C2 119.3(5)
C4 C3 C2 123.6(5)
C9 C4 C3 121.4(5)
C9 C4 C5 117.9(5)
C3 C4 C5 120.6(5)
C6 C5 C4 120.2(5)
C6 C5 S1 117.0(4)
C4 C5 S1 122.8(4)
C5 C6 C7 120.4(5)
C5 C6 H6 119.8
C7 C6 H6 119.8
C8 C7 C6 122.9(5)
C8 C7 H7 118.6
C6 C7 H7 118.6
C7 C8 C9 118.3(5)
C7 C8 C14 119.4(5)
C9 C8 C14 122.3(5)
C8 C9 C4 120.3(5)
C8 C9 C10 122.2(5)
C4 C9 C10 117.5(5)
C11 C10 C9 119.9(5)
C11 C10 S2 116.9(4)
C9 C10 S2 123.2(4)
C12 C11 C10 121.3(5)
C12 C11 H11 119.3
C10 C11 H11 119.3
C11 C12 C3 122.7(5)
C11 C12 H12 118.6
C3 C12 H12 118.6
C14 C13 S2 124.5(5)
C14 C13 H13 117.7
S2 C13 H13 117.7
C13 C14 C8 125.0(5)
C13 C14 H14 117.5
C8 C14 H14 117.5
C16 C15 C1 122.1(5)
C16 C15 C17 115.8(5)
C1 C15 C17 122.0(5)
N1 C16 C15 125.6(5)
N1 C16 H16 117.2
C15 C16 H16 117.2
O1 C17 N2 118.7(5)
O1 C17 C15 126.1(5)
N2 C17 C15 115.2(5)
O2 C18 N1 124.2(5)
O2 C18 N2 122.6(5)
N1 C18 N2 113.2(5)
C20 C19 C33 125.2(5)
C20 C19 S3 122.1(4)
C33 C19 S3 112.7(4)
C19 C20 C21 126.6(5)
C19 C20 H20 116.7
C21 C20 H20 116.7
C30 C21 C22 118.8(5)
C30 C21 C20 119.8(5)
C22 C21 C20 121.4(5)
C23 C22 C21 122.4(5)
C23 C22 C27 117.8(5)
C21 C22 C27 119.8(5)
C24 C23 C22 121.9(5)
C24 C23 S3 114.2(4)
C22 C23 S3 123.8(4)
C23 C24 C25 119.6(5)
C23 C24 H24 120.2
C25 C24 H24 120.2
C26 C25 C24 121.7(5)
C26 C25 H25 119.1
C24 C25 H25 119.1
C25 C26 C27 119.4(5)
C25 C26 C32 119.3(5)
C27 C26 C32 121.2(5)
C28 C27 C26 122.5(5)
C28 C27 C22 118.0(5)
C26 C27 C22 119.6(5)
C29 C28 C27 120.8(5)
C29 C28 S4 116.1(4)
C27 C28 S4 123.1(4)
C28 C29 C30 119.8(5)
C28 C29 H29 120.1
C30 C29 H29 120.1
C21 C30 C29 122.6(5)
C21 C30 H30 118.7
C29 C30 H30 118.7
C32 C31 S4 126.4(5)
C32 C31 H31 116.8
S4 C31 H31 116.8
C31 C32 C26 124.1(5)
C31 C32 H32 118.0
C26 C32 H32 118.0
C34 C33 C35 117.2(5)
C34 C33 C19 121.1(5)
C35 C33 C19 121.7(5)
C33 C34 N3 125.9(5)
C33 C34 H34 117.0
N3 C34 H34 117.0
O3 C35 N4 119.3(5)
O3 C35 C33 127.7(5)
N4 C35 C33 113.0(5)
O4 C36 N4 124.2(5)
O4 C36 N3 121.1(5)
N4 C36 N3 114.8(5)
C38 C37 N1 109.3(7)
C38 C37 C45 31.8(7)
N1 C37 C45 110.5(6)
C45 C38 C37 83.0(18)
C45 C38 C39 92.2(16)
C37 C38 C39 111.6(13)
C45 C38 C46 55.1(13)
C37 C38 C46 100.6(10)
C39 C38 C46 37.2(8)
C47 C39 C46 100(2)
C47 C39 C40 77(2)
C46 C39 C40 23.6(13)
C47 C39 C38 175(3)
C46 C39 C38 83.9(15)
C40 C39 C38 106.1(17)
C47 C39 C45 157(2)
C46 C39 C45 57.2(11)
C40 C39 C45 79.9(15)
C38 C39 C45 26.8(7)
C46 C40 C39 42(2)
C46 C40 C47 70(3)
C39 C40 C47 28.3(7)
N3 C41 C42 113.8(5)
N3 C41 H41A 108.8
C42 C41 H41A 108.8
N3 C41 H41B 108.8
C42 C41 H41B 108.8
H41A C41 H41B 107.7
C41 C42 C43 111.6(5)
C41 C42 H42A 109.3
C43 C42 H42A 109.3
C41 C42 H42B 109.3
C43 C42 H42B 109.3
H42A C42 H42B 108.0
C42 C43 C44 111.9(5)
C42 C43 H43A 109.2
C44 C43 H43A 109.2
C42 C43 H43B 109.2
C44 C43 H43B 109.2
H43A C43 H43B 107.9
C43 C44 H44A 109.5
C43 C44 H44B 109.5
H44A C44 H44B 109.5
C43 C44 H44C 109.5
H44A C44 H44C 109.5
H44B C44 H44C 109.5
C38 C45 C46 98.8(15)
C38 C45 C37 65.2(16)
C46 C45 C37 110.1(9)
C38 C45 C39 61.0(14)
C46 C45 C39 37.9(7)
C37 C45 C39 95.1(9)
C40 C46 C39 114(4)
C40 C46 C47 85(3)
C39 C46 C47 30.6(9)
C40 C46 C45 155(3)
C39 C46 C45 84.9(13)
C47 C46 C45 115.5(10)
C40 C46 C38 162(4)
C39 C46 C38 59.0(12)
C47 C46 C38 89.6(9)
C45 C46 C38 26.0(6)
C39 C47 C46 49.7(17)
C39 C47 C40 75(2)
C46 C47 C40 25.6(9)

loop_
_geom_bond_atom_site_label_1
_geom_bond_atom_site_label_2
_geom_bond_distance
S1 C5 1.755(6)
S1 C1 1.766(5)
S2 C13 1.748(6)
S2 C10 1.755(5)
S3 C19 1.757(5)
S3 C23 1.758(6)
S4 C31 1.717(6)
S4 C28 1.760(6)
O1 C17 1.236(6)
O2 C18 1.199(7)
O3 C35 1.207(6)
O4 C36 1.234(6)
N1 C16 1.354(7)
N1 C18 1.384(7)
N1 C37 1.484(6)
N2 C17 1.379(7)
N2 C18 1.391(7)
N2 H2 0.8800
N3 C34 1.360(7)
N3 C36 1.385(6)
N3 C41 1.473(7)
N4 C36 1.358(7)
N4 C35 1.390(7)
N4 H4 0.8800
C1 C2 1.351(7)
C1 C15 1.461(7)
C2 C3 1.441(7)
C2 H2A 0.9500
C3 C12 1.402(7)
C3 C4 1.430(7)
C4 C9 1.427(7)
C4 C5 1.437(7)
C5 C6 1.366(7)
C6 C7 1.378(8)
C6 H6 0.9500
C7 C8 1.374(8)
C7 H7 0.9500
C8 C9 1.416(7)
C8 C14 1.448(8)
C9 C10 1.449(7)
C10 C11 1.377(8)
C11 C12 1.368(8)
C11 H11 0.9500
C12 H12 0.9500
C13 C14 1.346(8)
C13 H13 0.9500
C14 H14 0.9500
C15 C16 1.363(7)
C15 C17 1.468(7)
C16 H16 0.9500
C19 C20 1.344(7)
C19 C33 1.473(7)
C20 C21 1.455(7)
C20 H20 0.9500
C21 C30 1.356(7)
C21 C22 1.432(7)
C22 C23 1.405(7)
C22 C27 1.443(7)
C23 C24 1.378(7)
C24 C25 1.407(7)
C24 H24 0.9500
C25 C26 1.364(7)
C25 H25 0.9500
C26 C27 1.435(7)
C26 C32 1.465(7)
C27 C28 1.425(7)
C28 C29 1.375(7)
C29 C30 1.409(8)
C29 H29 0.9500
C30 H30 0.9500
C31 C32 1.324(8)
C31 H31 0.9500
C32 H32 0.9500
C33 C34 1.350(7)
C33 C35 1.465(7)
C34 H34 0.9500
C37 C38 1.451(18)
C37 C45 1.586(13)
C38 C45 0.843(17)
C38 C39 1.64(2)
C38 C46 1.90(2)
C39 C47 0.771(16)
C39 C46 1.15(2)
C39 C40 1.57(3)
C39 C45 1.87(2)
C40 C46 0.69(2)
C40 C47 1.58(3)
C41 C42 1.513(7)
C41 H41A 0.9900
C41 H41B 0.9900
C42 C43 1.524(8)
C42 H42A 0.9900
C42 H42B 0.9900
C43 C44 1.528(7)
C43 H43A 0.9900
C43 H43B 0.9900
C44 H44A 0.9800
C44 H44B 0.9800
C44 H44C 0.9800
C45 C46 1.576(16)
C46 C47 1.492(17)

loop_
_geom_torsion_atom_site_label_1
_geom_torsion_atom_site_label_2
_geom_torsion_atom_site_label_3
_geom_torsion_atom_site_label_4
_geom_torsion
C5 S1 C1 C2 -5.7(6)
C5 S1 C1 C15 175.0(4)
C15 C1 C2 C3 180.0(6)
S1 C1 C2 C3 0.7(9)
C1 C2 C3 C12 -177.3(6)
C1 C2 C3 C4 4.5(10)
C12 C3 C4 C9 -1.4(8)
C2 C3 C4 C9 176.8(5)
C12 C3 C4 C5 178.8(5)
C2 C3 C4 C5 -2.9(9)
C9 C4 C5 C6 -1.6(8)
C3 C4 C5 C6 178.2(5)
C9 C4 C5 S1 176.8(4)
C3 C4 C5 S1 -3.4(8)
C1 S1 C5 C6 -174.5(5)
C1 S1 C5 C4 7.1(6)
C4 C5 C6 C7 0.4(9)
S1 C5 C6 C7 -178.1(5)
C5 C6 C7 C8 0.4(10)
C6 C7 C8 C9 0.1(9)
C6 C7 C8 C14 -179.4(6)
C7 C8 C9 C4 -1.3(9)
C14 C8 C9 C4 178.1(5)
C7 C8 C9 C10 178.8(5)
C14 C8 C9 C10 -1.8(9)
C3 C4 C9 C8 -177.7(5)
C5 C4 C9 C8 2.1(8)
C3 C4 C9 C10 2.1(8)
C5 C4 C9 C10 -178.1(5)
C8 C9 C10 C11 179.1(6)
C4 C9 C10 C11 -0.8(8)
C8 C9 C10 S2 -0.4(8)
C4 C9 C10 S2 179.7(4)
C13 S2 C10 C11 -178.2(5)
C13 S2 C10 C9 1.3(6)
C9 C10 C11 C12 -1.3(10)
S2 C10 C11 C12 178.2(5)
C10 C11 C12 C3 2.2(10)
C4 C3 C12 C11 -0.8(9)
C2 C3 C12 C11 -179.1(6)
C10 S2 C13 C14 -0.3(7)
S2 C13 C14 C8 -1.8(10)
C7 C8 C14 C13 -177.6(6)
C9 C8 C14 C13 3.0(10)
C2 C1 C15 C16 175.6(6)
S1 C1 C15 C16 -5.1(8)
C2 C1 C15 C17 -3.9(9)
S1 C1 C15 C17 175.4(4)
C18 N1 C16 C15 1.9(9)
C37 N1 C16 C15 176.5(6)
C1 C15 C16 N1 -178.8(6)
C17 C15 C16 N1 0.8(9)
C18 N2 C17 O1 177.8(5)
C18 N2 C17 C15 -0.7(9)
C16 C15 C17 O1 -179.8(6)
C1 C15 C17 O1 -0.2(9)
C16 C15 C17 N2 -1.3(8)
C1 C15 C17 N2 178.2(5)
C16 N1 C18 O2 174.9(6)
C37 N1 C18 O2 0.2(9)
C16 N1 C18 N2 -3.6(8)
C37 N1 C18 N2 -178.3(5)
C17 N2 C18 O2 -175.4(6)
C17 N2 C18 N1 3.1(9)
C23 S3 C19 C20 -2.1(5)
C23 S3 C19 C33 176.4(4)
C33 C19 C20 C21 -177.9(5)
S3 C19 C20 C21 0.4(8)
C19 C20 C21 C30 -176.1(5)
C19 C20 C21 C22 2.2(9)
C30 C21 C22 C23 175.9(5)
C20 C21 C22 C23 -2.4(8)
C30 C21 C22 C27 -2.6(8)
C20 C21 C22 C27 179.1(5)
C21 C22 C23 C24 -177.2(5)
C27 C22 C23 C24 1.4(8)
C21 C22 C23 S3 0.2(8)
C27 C22 C23 S3 178.7(4)
C19 S3 C23 C24 179.4(4)
C19 S3 C23 C22 1.8(5)
C22 C23 C24 C25 -1.5(8)
S3 C23 C24 C25 -179.1(5)
C23 C24 C25 C26 0.1(9)
C24 C25 C26 C27 1.4(8)
C24 C25 C26 C32 178.9(5)
C25 C26 C27 C28 178.4(5)
C32 C26 C27 C28 1.0(8)
C25 C26 C27 C22 -1.5(8)
C32 C26 C27 C22 -178.9(5)
C23 C22 C27 C28 -179.8(5)
C21 C22 C27 C28 -1.2(8)
C23 C22 C27 C26 0.2(8)
C21 C22 C27 C26 178.7(5)
C26 C27 C28 C29 -176.3(5)
C22 C27 C28 C29 3.7(8)
C26 C27 C28 S4 2.2(8)
C22 C27 C28 S4 -177.9(4)
C31 S4 C28 C29 174.6(5)
C31 S4 C28 C27 -3.9(5)
C27 C28 C29 C30 -2.4(9)
S4 C28 C29 C30 179.1(5)
C22 C21 C30 C29 4.1(9)
C20 C21 C30 C29 -177.6(5)
C28 C29 C30 C21 -1.7(9)
C28 S4 C31 C32 3.4(7)
S4 C31 C32 C26 -1.0(9)
C25 C26 C32 C31 -179.1(6)
C27 C26 C32 C31 -1.7(9)
C20 C19 C33 C34 -170.1(6)
S3 C19 C33 C34 11.5(7)
C20 C19 C33 C35 12.4(9)
S3 C19 C33 C35 -166.0(4)
C35 C33 C34 N3 0.7(9)
C19 C33 C34 N3 -176.9(5)
C36 N3 C34 C33 3.2(9)
C41 N3 C34 C33 177.5(5)
C36 N4 C35 O3 174.8(6)
C36 N4 C35 C33 -3.4(9)
C34 C33 C35 O3 -178.8(6)
C19 C33 C35 O3 -1.2(9)
C34 C33 C35 N4 -0.8(7)
C19 C33 C35 N4 176.8(5)
C35 N4 C36 O4 -173.1(6)
C35 N4 C36 N3 7.1(9)
C34 N3 C36 O4 173.7(6)
C41 N3 C36 O4 -1.0(8)
C34 N3 C36 N4 -6.5(8)
C41 N3 C36 N4 178.8(5)
C16 N1 C37 C38 105.0(10)
C18 N1 C37 C38 -80.2(10)
C16 N1 C37 C45 71.1(8)
C18 N1 C37 C45 -114.1(7)
N1 C37 C38 C45 -98.0(14)
N1 C37 C38 C39 172.5(10)
C45 C37 C38 C39 -89.6(18)
N1 C37 C38 C46 -150.5(7)
C45 C37 C38 C46 -52.5(13)
C45 C38 C39 C46 -5(2)
C37 C38 C39 C46 78.7(17)
C45 C38 C39 C40 -12(2)
C37 C38 C39 C40 71(2)
C46 C38 C39 C40 -7.7(16)
C37 C38 C39 C45 83(2)
C46 C38 C39 C45 5(2)
C47 C39 C40 C46 -164(5)
C38 C39 C40 C46 20(4)
C45 C39 C40 C46 14(4)
C46 C39 C40 C47 164(5)
C38 C39 C40 C47 -177(3)
C45 C39 C40 C47 178(3)
C34 N3 C41 C42 4.0(8)
C36 N3 C41 C42 178.4(5)
N3 C41 C42 C43 175.5(5)
C41 C42 C43 C44 176.8(5)
C37 C38 C45 C46 -108.2(9)
C39 C38 C45 C46 3.3(15)
C39 C38 C45 C37 111.5(12)
C46 C38 C45 C37 108.2(9)
C37 C38 C45 C39 -111.5(12)
C46 C38 C45 C39 -3.3(15)
N1 C37 C45 C38 93.8(14)
C38 C37 C45 C46 90.6(15)
N1 C37 C45 C46 -175.5(7)
C38 C37 C45 C39 54.8(14)
N1 C37 C45 C39 148.6(8)
C47 C39 C45 C38 174(8)
C46 C39 C45 C38 175(2)
C40 C39 C45 C38 168(2)
C47 C39 C45 C46 -1(6)
C40 C39 C45 C46 -6.6(17)
C38 C39 C45 C46 -175(2)
C47 C39 C45 C37 116(7)
C46 C39 C45 C37 116.6(14)
C40 C39 C45 C37 110.0(14)
C38 C39 C45 C37 -58.0(17)
C47 C40 C46 C39 -8(2)
C39 C40 C46 C47 8(2)
C39 C40 C46 C45 -138(10)
C47 C40 C46 C45 -146(8)
C39 C40 C46 C38 -64(10)
C47 C40 C46 C38 -72(11)
C47 C39 C46 C40 16(5)
C38 C39 C46 C40 -161(4)
C45 C39 C46 C40 -164(4)
C40 C39 C46 C47 -16(5)
C38 C39 C46 C47 -177(3)
C45 C39 C46 C47 -180(3)
C47 C39 C46 C45 180(3)
C40 C39 C46 C45 164(4)
C38 C39 C46 C45 2.4(11)
C47 C39 C46 C38 177(3)
C40 C39 C46 C38 161(4)
C45 C39 C46 C38 -2.4(11)
C38 C45 C46 C40 137(9)
C37 C45 C46 C40 71(9)
C39 C45 C46 C40 142(9)
C38 C45 C46 C39 -5(2)
C37 C45 C46 C39 -71.5(15)
C38 C45 C46 C47 -5(2)
C37 C45 C46 C47 -71.3(13)
C39 C45 C46 C47 0.2(15)
C37 C45 C46 C38 -66.7(17)
C39 C45 C46 C38 5(2)
C45 C38 C46 C40 -113(11)
C37 C38 C46 C40 -39(11)
C39 C38 C46 C40 73(11)
C45 C38 C46 C39 174(3)
C37 C38 C46 C39 -111.9(17)
C45 C38 C46 C47 176(2)
C37 C38 C46 C47 -110.5(11)
C39 C38 C46 C47 1.4(16)
C37 C38 C46 C45 73.6(18)
C39 C38 C46 C45 -174(3)
C40 C39 C47 C46 7(2)
C45 C39 C47 C46 1(6)
C46 C39 C47 C40 -7(2)
C45 C39 C47 C40 -6(7)
C40 C46 C47 C39 -165(4)
C45 C46 C47 C39 0(3)
C38 C46 C47 C39 -2(3)
C39 C46 C47 C40 165(4)
C45 C46 C47 C40 165(4)
C38 C46 C47 C40 163(4)
C46 C40 C47 C39 12(3)
C39 C40 C47 C46 -12(3)
